data_4334546
loop_
_publ_author_name
'Subramaniam Kuppuswamy'
'Tamara M. Powers'
'Bruce M. Johnson'
'Mark W. Bezpalko'
'Carl K. Brozek'
'Bruce M. Foxman'
'Louise A. Berben'
'Christine M. Thomas'

_publ_section_title
;
 Metal-Metal Interactions in C3-Symmetric Diiron Imido Complexes Linked by
 Phosphinoamide Ligands
;
_journal_name_full 'Inorganic Chemistry'
_journal_page_first 4802
_journal_page_last 4811
_journal_paper_doi 10.1021/ic302108k
_journal_volume 52
_journal_year 2013
_chemical_formula_moiety 'C60 H69 Fe2 N4 P4'
_chemical_formula_sum 'C60 H69 Fe2 N4 P4'
_chemical_formula_weight 1081.82
_space_group_IT_number 14
_symmetry_cell_setting monoclinic
_symmetry_space_group_name_Hall '-P 2ybc'
_symmetry_space_group_name_H-M 'P 1 21/c 1'
_atom_sites_solution_hydrogens geom
_atom_sites_solution_primary direct
_audit_creation_date 11-02-25
_audit_creation_method CRYSTALS_ver_14.15
_cell_angle_alpha 90
_cell_angle_beta 95.3980(10)
_cell_angle_gamma 90
_cell_formula_units_Z 4
_cell_length_a 13.2161(4)
_cell_length_b 14.6236(4)
_cell_length_c 28.4166(7)
_cell_measurement_reflns_used 9990
_cell_measurement_temperature 120
_cell_measurement_theta_max 28
_cell_measurement_theta_min 2
_cell_volume 5467.6(3)
_computing_cell_refinement 'Apex2 (Bruker AXS, 2006)'
_computing_data_collection 'Apex2 (Bruker AXS, 2006)'
_computing_data_reduction 'Apex2 (Bruker AXS, 2006)'
_computing_molecular_graphics 'CAMERON (Watkin et al., 1996)'
_computing_publication_material 'CRYSTALS (Betteridge et al., 2003)'
_computing_structure_refinement 'CRYSTALS (Betteridge et al., 2003)'
_computing_structure_solution 'SIR92 (Altomare et al., 1994)'
_diffrn_ambient_temperature 120
_diffrn_measured_fraction_theta_full 0.999
_diffrn_measured_fraction_theta_max 0.999
_diffrn_measurement_device Area
_diffrn_measurement_device_type 'Bruker Kappa Apex2'
_diffrn_measurement_method '\f & \w scans'
_diffrn_radiation_monochromator graphite
_diffrn_radiation_type 'Mo K\a'
_diffrn_radiation_wavelength 0.71073
_diffrn_reflns_av_R_equivalents 0.053
_diffrn_reflns_limit_h_max 17
_diffrn_reflns_limit_h_min -17
_diffrn_reflns_limit_k_max 19
_diffrn_reflns_limit_k_min -19
_diffrn_reflns_limit_l_max 37
_diffrn_reflns_limit_l_min -37
_diffrn_reflns_number 60617
_diffrn_reflns_theta_full 27.966
_diffrn_reflns_theta_max 27.966
_diffrn_reflns_theta_min 2.003
_diffrn_standards_number 0
_exptl_absorpt_coefficient_mu 0.690
_exptl_absorpt_correction_T_max 0.89
_exptl_absorpt_correction_T_min 0.85
_exptl_absorpt_correction_type numerical
_exptl_absorpt_process_details
; 
 Analytical Absorption (De Meulenaer & Tompa, 1965) 
;
_exptl_crystal_colour purple
_exptl_crystal_density_diffrn 1.314
_exptl_crystal_description prism
_exptl_crystal_F_000 2276
_exptl_crystal_size_max 0.513
_exptl_crystal_size_mid 0.228
_exptl_crystal_size_min 0.170
_refine_diff_density_max 0.63
_refine_diff_density_min -0.57
_refine_ls_extinction_method none
_refine_ls_goodness_of_fit_ref 0.9998
_refine_ls_hydrogen_treatment none
_refine_ls_matrix_type full
_refine_ls_number_parameters 631
_refine_ls_number_reflns 13147
_refine_ls_number_restraints 0
_refine_ls_R_factor_all 0.0547
_refine_ls_R_factor_gt 0.0323
_refine_ls_shift/su_max 0.0019419
_refine_ls_shift/su_mean 0.0002109
_refine_ls_structure_factor_coef Fsqd
_refine_ls_weighting_details
;
 Method= Modified Sheldrick 
 w=1/[\s^2^(F^2^) + ( 0.03P)^2^ + 3.16P] 
 ,where P=(max(Fo^2^,0) + 2Fc^2^)/3 
;
_refine_ls_weighting_scheme calc
_refine_ls_wR_factor_all 0.0932
_refine_ls_wR_factor_gt 0.0738
_refine_ls_wR_factor_ref 0.0932
_reflns_limit_h_max 17
_reflns_limit_h_min -17
_reflns_limit_k_max 19
_reflns_limit_k_min 0
_reflns_limit_l_max 37
_reflns_limit_l_min 0
_reflns_number_gt 9017
_reflns_number_total 13147
_reflns_threshold_expression I>2.0\s(I)
_oxford_diffrn_Wilson_B_factor 1.22
_oxford_diffrn_Wilson_scale 120.07
_oxford_refine_ls_r_factor_ref 0.0547
_oxford_refine_ls_scale 0.056589(5)
_oxford_reflns_number_all 13147
_oxford_reflns_threshold_expression_ref I>-10.0\s(I)
_oxford_structure_analysis_title 'SK006_0m in P2(1)/c'
_cod_data_source_file ic302108k_si_002_1.cif
_cod_data_source_block 2
_cod_original_sg_symbol_H-M 'P 1 21/c 1 '
_cod_database_code 4334546

loop_
_symmetry_equiv_pos_as_xyz
x,y,z
-x,-y,-z
-x,y+1/2,-z+1/2
x,-y+1/2,z+1/2

loop_
_atom_site_label
_atom_site_type_symbol
_atom_site_fract_x
_atom_site_fract_y
_atom_site_fract_z
_atom_site_U_iso_or_equiv
_atom_site_occupancy
_atom_site_adp_type
_atom_site_refinement_flags_posn
Fe1 Fe 0.25741(2) 0.237663(19) 0.378884(9) 0.0114 1.0000 Uani .
Fe2 Fe 0.07665(2) 0.243150(19) 0.347765(9) 0.0124 1.0000 Uani .
P1 P 0.15299(4) 0.15461(4) 0.426915(16) 0.0132 1.0000 Uani .
P2 P 0.22856(4) 0.16443(4) 0.303829(17) 0.0144 1.0000 Uani .
P3 P 0.19603(4) 0.38902(4) 0.371862(17) 0.0142 1.0000 Uani .
P4 P 0.43163(4) 0.25214(4) 0.406358(17) 0.0140 1.0000 Uani .
N1 N 0.04065(13) 0.15705(12) 0.39682(5) 0.0162 1.0000 Uani .
N2 N 0.11110(13) 0.19518(12) 0.28669(5) 0.0154 1.0000 Uani .
N3 N 0.07389(12) 0.37617(12) 0.35629(6) 0.0149 1.0000 Uani .
N4 N 0.49144(13) 0.33043(12) 0.37612(6) 0.0184 1.0000 Uani .
C1 C 0.13245(16) 0.19909(14) 0.48587(7) 0.0163 1.0000 Uani .
C2 C 0.07989(17) 0.28177(15) 0.48705(7) 0.0212 1.0000 Uani .
C3 C 0.06455(18) 0.32304(17) 0.52977(8) 0.0272 1.0000 Uani .
C4 C 0.1005(2) 0.28262(16) 0.57177(8) 0.0285 1.0000 Uani .
C5 C 0.1511(2) 0.20045(17) 0.57142(8) 0.0310 1.0000 Uani .
C6 C 0.16782(18) 0.15871(16) 0.52860(7) 0.0240 1.0000 Uani .
C7 C 0.19507(16) 0.03659(14) 0.44020(6) 0.0160 1.0000 Uani .
C8 C 0.13552(17) -0.03017(15) 0.45935(7) 0.0212 1.0000 Uani .
C9 C 0.16912(19) -0.11969(16) 0.46473(8) 0.0255 1.0000 Uani .
C10 C 0.26425(18) -0.14363(15) 0.45188(7) 0.0248 1.0000 Uani .
C11 C 0.32514(17) -0.07857(15) 0.43351(7) 0.0219 1.0000 Uani .
C12 C 0.29025(16) 0.01064(15) 0.42748(7) 0.0184 1.0000 Uani .
C13 C -0.05463(16) 0.12255(15) 0.41310(7) 0.0196 1.0000 Uani .
C14 C -0.08889(19) 0.03532(18) 0.38701(9) 0.0338 1.0000 Uani .
C15 C -0.13662(18) 0.19577(19) 0.40656(10) 0.0370 1.0000 Uani .
C16 C 0.30794(16) 0.19276(15) 0.25583(7) 0.0173 1.0000 Uani .
C17 C 0.36913(16) 0.26939(15) 0.26172(7) 0.0203 1.0000 Uani .
C18 C 0.42169(18) 0.30319(16) 0.22510(7) 0.0244 1.0000 Uani .
C19 C 0.41237(18) 0.25979(16) 0.18178(7) 0.0250 1.0000 Uani .
C20 C 0.35124(18) 0.18304(17) 0.17494(7) 0.0259 1.0000 Uani .
C21 C 0.29999(17) 0.14928(16) 0.21182(7) 0.0231 1.0000 Uani .
C22 C 0.23218(16) 0.03842(14) 0.30421(6) 0.0166 1.0000 Uani .
C23 C 0.31033(17) -0.01563(15) 0.28960(7) 0.0220 1.0000 Uani .
C24 C 0.30807(19) -0.11052(16) 0.29474(8) 0.0277 1.0000 Uani .
C25 C 0.22894(19) -0.15224(16) 0.31468(8) 0.0280 1.0000 Uani .
C26 C 0.15062(18) -0.09995(15) 0.32939(7) 0.0238 1.0000 Uani .
C27 C 0.15184(17) -0.00548(15) 0.32366(7) 0.0192 1.0000 Uani .
C28 C 0.05343(17) 0.16745(16) 0.24238(7) 0.0224 1.0000 Uani .
C29 C 0.0563(2) 0.24279(19) 0.20545(8) 0.0341 1.0000 Uani .
C30 C -0.05503(18) 0.14470(19) 0.25119(8) 0.0331 1.0000 Uani .
C31 C 0.21344(16) 0.46613(15) 0.42310(7) 0.0199 1.0000 Uani .
C32 C 0.24722(17) 0.43036(17) 0.46714(7) 0.0241 1.0000 Uani .
C33 C 0.2509(2) 0.4837(2) 0.50772(8) 0.0369 1.0000 Uani .
C34 C 0.2208(2) 0.5733(2) 0.50484(10) 0.0433 1.0000 Uani .
C35 C 0.18781(19) 0.61087(18) 0.46157(11) 0.0408 1.0000 Uani .
C36 C 0.18454(18) 0.55801(16) 0.42067(9) 0.0302 1.0000 Uani .
C37 C 0.25098(16) 0.45851(15) 0.32677(7) 0.0199 1.0000 Uani .
C38 C 0.3317(2) 0.51915(17) 0.33725(9) 0.0335 1.0000 Uani .
C39 C 0.3743(2) 0.5662(2) 0.30165(10) 0.0428 1.0000 Uani .
C40 C 0.3373(2) 0.5535(2) 0.25531(10) 0.0431 1.0000 Uani .
C41 C 0.2591(2) 0.4927(2) 0.24370(9) 0.0376 1.0000 Uani .
C42 C 0.21573(18) 0.44456(17) 0.27944(8) 0.0266 1.0000 Uani .
C43 C -0.00231(16) 0.44777(15) 0.34523(7) 0.0186 1.0000 Uani .
C44 C -0.06053(18) 0.46768(17) 0.38800(8) 0.0288 1.0000 Uani .
C45 C -0.07520(18) 0.41681(17) 0.30363(8) 0.0261 1.0000 Uani .
C46 C 0.50984(16) 0.14917(14) 0.40361(7) 0.0170 1.0000 Uani .
C47 C 0.49906(18) 0.09702(16) 0.36243(7) 0.0244 1.0000 Uani .
C48 C 0.55340(19) 0.01715(17) 0.35880(8) 0.0287 1.0000 Uani .
C49 C 0.61968(18) -0.01300(16) 0.39597(8) 0.0263 1.0000 Uani .
C50 C 0.63090(19) 0.03760(17) 0.43723(8) 0.0317 1.0000 Uani .
C51 C 0.57626(18) 0.11791(17) 0.44088(8) 0.0262 1.0000 Uani .
C52 C 0.45790(16) 0.28364(15) 0.46893(7) 0.0169 1.0000 Uani .
C53 C 0.41680(18) 0.23032(17) 0.50272(7) 0.0255 1.0000 Uani .
C54 C 0.4340(2) 0.25293(18) 0.55044(8) 0.0337 1.0000 Uani .
C55 C 0.49179(19) 0.32901(18) 0.56431(8) 0.0312 1.0000 Uani .
C56 C 0.53198(18) 0.38256(17) 0.53092(7) 0.0271 1.0000 Uani .
C57 C 0.51449(17) 0.36026(16) 0.48317(7) 0.0232 1.0000 Uani .
C58 C 0.60035(16) 0.34346(16) 0.37287(7) 0.0220 1.0000 Uani .
C59 C 0.63730(19) 0.29365(19) 0.33062(8) 0.0328 1.0000 Uani .
C60 C 0.62286(19) 0.44605(17) 0.36974(9) 0.0322 1.0000 Uani .
H21 H 0.0546 0.3093 0.4586 0.0236 1.0000 Uiso R
H31 H 0.0304 0.3791 0.5298 0.0322 1.0000 Uiso R
H41 H 0.0910 0.3112 0.6008 0.0344 1.0000 Uiso R
H51 H 0.1753 0.1723 0.5999 0.0370 1.0000 Uiso R
H61 H 0.2035 0.1027 0.5281 0.0293 1.0000 Uiso R
H81 H 0.0707 -0.0136 0.4682 0.0251 1.0000 Uiso R
H91 H 0.1279 -0.1631 0.4774 0.0311 1.0000 Uiso R
H101 H 0.2864 -0.2037 0.4548 0.0297 1.0000 Uiso R
H111 H 0.3894 -0.0940 0.4248 0.0269 1.0000 Uiso R
H121 H 0.3307 0.0544 0.4145 0.0220 1.0000 Uiso R
H131 H -0.0442 0.1085 0.4472 0.0248 1.0000 Uiso R
H141 H -0.1521 0.0141 0.3973 0.0506 1.0000 Uiso R
H142 H -0.0380 -0.0132 0.3920 0.0503 1.0000 Uiso R
H143 H -0.1008 0.0487 0.3535 0.0513 1.0000 Uiso R
H151 H -0.1991 0.1737 0.4160 0.0534 1.0000 Uiso R
H152 H -0.1170 0.2501 0.4247 0.0545 1.0000 Uiso R
H153 H -0.1477 0.2115 0.3736 0.0540 1.0000 Uiso R
H171 H 0.3758 0.2990 0.2921 0.0248 1.0000 Uiso R
H181 H 0.4634 0.3543 0.2301 0.0293 1.0000 Uiso R
H191 H 0.4467 0.2819 0.1563 0.0302 1.0000 Uiso R
H201 H 0.3432 0.1547 0.1459 0.0310 1.0000 Uiso R
H211 H 0.2597 0.0970 0.2070 0.0286 1.0000 Uiso R
H231 H 0.3656 0.0120 0.2757 0.0251 1.0000 Uiso R
H241 H 0.3621 -0.1464 0.2846 0.0336 1.0000 Uiso R
H251 H 0.2268 -0.2162 0.3181 0.0342 1.0000 Uiso R
H261 H 0.0951 -0.1274 0.3426 0.0287 1.0000 Uiso R
H271 H 0.0989 0.0295 0.3327 0.0227 1.0000 Uiso R
H281 H 0.0850 0.1136 0.2303 0.0255 1.0000 Uiso R
H291 H 0.0181 0.2246 0.1765 0.0506 1.0000 Uiso R
H292 H 0.0255 0.2978 0.2162 0.0497 1.0000 Uiso R
H293 H 0.1249 0.2576 0.1989 0.0511 1.0000 Uiso R
H301 H -0.0943 0.1279 0.2220 0.0497 1.0000 Uiso R
H302 H -0.0878 0.1975 0.2638 0.0499 1.0000 Uiso R
H303 H -0.0589 0.0945 0.2730 0.0501 1.0000 Uiso R
H321 H 0.2697 0.3674 0.4691 0.0297 1.0000 Uiso R
H331 H 0.2731 0.4580 0.5368 0.0442 1.0000 Uiso R
H341 H 0.2208 0.6103 0.5320 0.0523 1.0000 Uiso R
H351 H 0.1673 0.6714 0.4590 0.0487 1.0000 Uiso R
H361 H 0.1634 0.5825 0.3911 0.0345 1.0000 Uiso R
H381 H 0.3571 0.5261 0.3694 0.0402 1.0000 Uiso R
H391 H 0.4284 0.6089 0.3092 0.0512 1.0000 Uiso R
H401 H 0.3661 0.5868 0.2318 0.0520 1.0000 Uiso R
H411 H 0.2335 0.4815 0.2118 0.0443 1.0000 Uiso R
H421 H 0.1615 0.4035 0.2725 0.0305 1.0000 Uiso R
H431 H 0.0318 0.5051 0.3372 0.0220 1.0000 Uiso R
H441 H -0.1102 0.5157 0.3809 0.0421 1.0000 Uiso R
H442 H -0.0158 0.4850 0.4150 0.0426 1.0000 Uiso R
H443 H -0.0964 0.4134 0.3962 0.0428 1.0000 Uiso R
H451 H -0.1298 0.4614 0.2968 0.0378 1.0000 Uiso R
H452 H -0.1044 0.3593 0.3104 0.0377 1.0000 Uiso R
H453 H -0.0399 0.4120 0.2761 0.0392 1.0000 Uiso R
H471 H 0.4554 0.1184 0.3363 0.0295 1.0000 Uiso R
H481 H 0.5453 -0.0159 0.3302 0.0342 1.0000 Uiso R
H491 H 0.6557 -0.0669 0.3930 0.0329 1.0000 Uiso R
H501 H 0.6749 0.0169 0.4625 0.0383 1.0000 Uiso R
H511 H 0.5836 0.1518 0.4686 0.0307 1.0000 Uiso R
H531 H 0.3794 0.1787 0.4941 0.0302 1.0000 Uiso R
H541 H 0.4043 0.2151 0.5725 0.0401 1.0000 Uiso R
H551 H 0.5044 0.3437 0.5973 0.0371 1.0000 Uiso R
H561 H 0.5703 0.4354 0.5396 0.0327 1.0000 Uiso R
H571 H 0.5404 0.3977 0.4603 0.0283 1.0000 Uiso R
H581 H 0.6384 0.3184 0.4026 0.0255 1.0000 Uiso R
H591 H 0.7082 0.3089 0.3283 0.0488 1.0000 Uiso R
H592 H 0.6279 0.2285 0.3330 0.0490 1.0000 Uiso R
H593 H 0.5973 0.3165 0.3022 0.0494 1.0000 Uiso R
H601 H 0.6953 0.4557 0.3683 0.0470 1.0000 Uiso R
H602 H 0.5976 0.4797 0.3964 0.0468 1.0000 Uiso R
H603 H 0.5876 0.4701 0.3412 0.0475 1.0000 Uiso R
H1 H 0.4537 0.3666 0.3595 0.0243 1.0000 Uiso .

loop_
_atom_site_aniso_label
_atom_site_aniso_U_11
_atom_site_aniso_U_22
_atom_site_aniso_U_33
_atom_site_aniso_U_23
_atom_site_aniso_U_13
_atom_site_aniso_U_12
Fe1 0.01206(14) 0.01103(14) 0.01125(12) -0.00031(11) 0.00116(10) -0.00019(11)
Fe2 0.01382(15) 0.01165(15) 0.01163(12) 0.00017(11) 0.00089(10) -0.00005(12)
P1 0.0148(3) 0.0126(3) 0.0123(2) 0.00129(19) 0.00192(19) 0.0003(2)
P2 0.0158(3) 0.0147(3) 0.0126(2) -0.00135(19) 0.00174(19) 0.0001(2)
P3 0.0148(3) 0.0111(3) 0.0166(2) 0.0001(2) 0.00084(19) 0.0004(2)
P4 0.0128(3) 0.0154(3) 0.0137(2) 0.0004(2) 0.00031(19) -0.0006(2)
N1 0.0141(9) 0.0188(9) 0.0155(7) 0.0033(7) 0.0014(6) -0.0019(7)
N2 0.0170(9) 0.0158(9) 0.0129(7) -0.0015(7) -0.0011(6) 0.0010(7)
N3 0.0126(8) 0.0118(9) 0.0200(8) -0.0006(7) 0.0002(7) 0.0013(7)
N4 0.0148(9) 0.0207(10) 0.0196(8) 0.0043(7) 0.0007(7) -0.0022(7)
C1 0.0165(10) 0.0163(11) 0.0165(9) 0.0000(8) 0.0038(8) -0.0031(8)
C2 0.0248(12) 0.0179(11) 0.0211(10) 0.0005(9) 0.0034(9) 0.0009(9)
C3 0.0305(13) 0.0206(12) 0.0321(12) -0.0039(10) 0.0112(10) 0.0024(10)
C4 0.0419(15) 0.0232(13) 0.0223(10) -0.0071(9) 0.0131(10) -0.0043(11)
C5 0.0485(16) 0.0286(14) 0.0158(10) 0.0010(9) 0.0027(10) 0.0028(12)
C6 0.0333(13) 0.0213(12) 0.0176(9) 0.0007(9) 0.0033(9) 0.0057(10)
C7 0.0205(11) 0.0149(10) 0.0122(8) 0.0008(8) -0.0001(8) 0.0016(9)
C8 0.0227(12) 0.0200(12) 0.0219(10) 0.0015(9) 0.0081(9) 0.0006(9)
C9 0.0320(13) 0.0174(12) 0.0276(11) 0.0029(9) 0.0062(10) -0.0028(10)
C10 0.0359(14) 0.0142(11) 0.0237(10) 0.0011(9) -0.0006(10) 0.0050(10)
C11 0.0221(12) 0.0192(11) 0.0241(10) -0.0007(9) 0.0006(9) 0.0039(9)
C12 0.0187(11) 0.0188(11) 0.0172(9) -0.0005(8) -0.0016(8) -0.0014(9)
C13 0.0171(11) 0.0189(11) 0.0234(10) 0.0045(9) 0.0047(8) -0.0033(9)
C14 0.0280(14) 0.0362(15) 0.0377(13) -0.0005(11) 0.0047(11) -0.0184(12)
C15 0.0169(12) 0.0360(15) 0.0589(16) 0.0214(13) 0.0082(11) 0.0039(11)
C16 0.0164(10) 0.0204(11) 0.0150(9) 0.0015(8) 0.0005(8) 0.0041(9)
C17 0.0211(11) 0.0231(12) 0.0168(9) 0.0003(9) 0.0018(8) 0.0000(9)
C18 0.0238(12) 0.0241(12) 0.0254(11) 0.0020(9) 0.0031(9) -0.0027(10)
C19 0.0265(12) 0.0289(13) 0.0208(10) 0.0071(9) 0.0086(9) 0.0040(10)
C20 0.0317(13) 0.0304(13) 0.0162(9) -0.0006(9) 0.0057(9) 0.0055(11)
C21 0.0261(12) 0.0243(12) 0.0197(10) -0.0037(9) 0.0061(9) -0.0007(10)
C22 0.0197(11) 0.0166(11) 0.0128(8) -0.0024(8) -0.0024(8) 0.0003(9)
C23 0.0220(12) 0.0192(12) 0.0243(10) -0.0041(9) -0.0005(9) 0.0005(9)
C24 0.0280(13) 0.0224(13) 0.0321(12) -0.0071(10) -0.0001(10) 0.0082(10)
C25 0.0372(14) 0.0164(12) 0.0289(11) -0.0016(9) -0.0055(10) -0.0018(10)
C26 0.0284(13) 0.0200(12) 0.0219(10) -0.0026(9) -0.0028(9) -0.0050(10)
C27 0.0221(11) 0.0183(11) 0.0167(9) -0.0025(8) -0.0008(8) 0.0015(9)
C28 0.0222(11) 0.0263(12) 0.0178(9) -0.0082(9) -0.0038(8) 0.0065(10)
C29 0.0387(15) 0.0461(17) 0.0166(10) 0.0013(10) -0.0025(10) 0.0142(13)
C30 0.0236(13) 0.0420(16) 0.0319(12) -0.0098(11) -0.0072(10) -0.0056(11)
C31 0.0147(11) 0.0167(11) 0.0283(11) -0.0078(9) 0.0028(9) -0.0021(9)
C32 0.0209(12) 0.0281(13) 0.0236(10) -0.0060(9) 0.0045(9) -0.0066(10)
C33 0.0298(14) 0.0553(19) 0.0263(12) -0.0151(12) 0.0064(10) -0.0153(13)
C34 0.0285(15) 0.056(2) 0.0474(16) -0.0353(15) 0.0147(12) -0.0152(14)
C35 0.0245(14) 0.0237(14) 0.076(2) -0.0272(14) 0.0142(13) -0.0065(11)
C36 0.0213(12) 0.0195(12) 0.0493(14) -0.0093(11) 0.0001(11) 0.0001(10)
C37 0.0188(11) 0.0148(11) 0.0267(10) 0.0068(9) 0.0048(9) 0.0049(9)
C38 0.0324(14) 0.0274(14) 0.0413(14) 0.0060(11) 0.0074(11) -0.0073(11)
C39 0.0385(16) 0.0355(16) 0.0561(17) 0.0105(14) 0.0134(14) -0.0124(13)
C40 0.0429(17) 0.0401(17) 0.0500(16) 0.0234(14) 0.0229(14) 0.0058(14)
C41 0.0388(16) 0.0469(18) 0.0286(12) 0.0130(12) 0.0113(11) 0.0145(13)
C42 0.0231(12) 0.0318(14) 0.0253(11) 0.0066(10) 0.0050(9) 0.0070(10)
C43 0.0147(11) 0.0143(11) 0.0264(10) 0.0027(9) 0.0005(8) 0.0025(8)
C44 0.0235(13) 0.0251(13) 0.0385(13) -0.0087(11) 0.0061(10) 0.0040(10)
C45 0.0236(12) 0.0248(13) 0.0285(11) 0.0045(10) -0.0053(9) 0.0033(10)
C46 0.0151(10) 0.0179(11) 0.0182(9) 0.0012(8) 0.0029(8) 0.0001(8)
C47 0.0248(12) 0.0254(13) 0.0222(10) -0.0013(9) -0.0025(9) 0.0047(10)
C48 0.0311(14) 0.0266(13) 0.0281(11) -0.0104(10) 0.0011(10) 0.0046(11)
C49 0.0228(12) 0.0171(12) 0.0390(12) -0.0016(10) 0.0035(10) 0.0051(9)
C50 0.0310(14) 0.0304(14) 0.0319(12) 0.0015(11) -0.0073(10) 0.0132(11)
C51 0.0258(13) 0.0282(13) 0.0232(10) -0.0046(10) -0.0046(9) 0.0082(10)
C52 0.0154(10) 0.0202(11) 0.0148(9) -0.0004(8) -0.0005(8) 0.0027(9)
C53 0.0297(13) 0.0271(13) 0.0198(10) -0.0033(9) 0.0034(9) -0.0105(10)
C54 0.0435(16) 0.0384(16) 0.0193(10) 0.0002(10) 0.0041(10) -0.0160(13)
C55 0.0347(14) 0.0413(16) 0.0180(10) -0.0064(10) 0.0053(10) -0.0063(12)
C56 0.0294(13) 0.0286(13) 0.0232(11) -0.0080(10) 0.0023(9) -0.0080(11)
C57 0.0250(12) 0.0238(12) 0.0213(10) -0.0016(9) 0.0042(9) -0.0053(10)
C58 0.0171(11) 0.0272(13) 0.0212(10) 0.0046(9) -0.0007(8) -0.0050(9)
C59 0.0241(13) 0.0441(16) 0.0318(12) 0.0001(11) 0.0102(10) -0.0022(12)
C60 0.0287(14) 0.0302(14) 0.0377(13) 0.0078(11) 0.0025(11) -0.0109(11)

loop_
_atom_type_symbol
_atom_type_scat_dispersion_real
_atom_type_scat_dispersion_imag
_atom_type_scat_Cromer_Mann_a1
_atom_type_scat_Cromer_Mann_b1
_atom_type_scat_Cromer_Mann_a2
_atom_type_scat_Cromer_Mann_b2
_atom_type_scat_Cromer_Mann_a3
_atom_type_scat_Cromer_Mann_b3
_atom_type_scat_Cromer_Mann_a4
_atom_type_scat_Cromer_Mann_b4
_atom_type_scat_Cromer_Mann_c
_atom_type_scat_source
C 0.0033 0.0016 2.3100 20.8439 1.0200 10.2075 1.5886 0.5687 0.8650 51.6512 0.2156 'International Tables Vol C 4.2.6.8 and 6.1.1.4'
H 0.0000 0.0000 0.4930 10.5109 0.3229 26.1257 0.1402 3.1424 0.0408 57.7998 0.0030 'International Tables Vol C 4.2.6.8 and 6.1.1.4'
N 0.0061 0.0033 12.2126 0.0057 3.1322 9.8933 2.0125 28.9975 1.1663 0.5826 -11.5290 'International Tables Vol C 4.2.6.8 and 6.1.1.4'
P 0.1023 0.0942 6.4345 1.9067 4.1791 27.1570 1.7800 0.5260 1.4908 68.1645 1.1149 'International Tables Vol C 4.2.6.8 and 6.1.1.4'
Fe 0.3463 0.8444 11.7695 4.7611 7.3573 0.3072 3.5222 15.3535 2.3045 76.8805 1.0369 'International Tables Vol C 4.2.6.8 and 6.1.1.4'

loop_
_geom_angle_atom_site_label_1
_geom_angle_atom_site_label_2
_geom_angle_atom_site_label_3
_geom_angle
_geom_angle_publ_flag
Fe2 Fe1 P1 68.043(16) yes
Fe2 Fe1 P2 68.067(16) yes
P1 Fe1 P2 103.45(2) yes
Fe2 Fe1 P3 68.029(16) yes
P1 Fe1 P3 108.41(2) yes
P2 Fe1 P3 108.71(2) yes
Fe2 Fe1 P4 172.81(2) yes
P1 Fe1 P4 117.20(2) yes
P2 Fe1 P4 113.79(2) yes
P3 Fe1 P4 105.05(2) yes
Fe1 Fe2 P1 54.160(14) yes
Fe1 Fe2 P2 54.491(14) yes
P1 Fe2 P2 86.869(17) yes
Fe1 Fe2 P3 54.051(14) yes
P1 Fe2 P3 90.227(18) yes
P2 Fe2 P3 90.679(18) yes
Fe1 Fe2 N1 90.90(5) yes
P1 Fe2 N1 37.07(5) yes
P2 Fe2 N1 107.00(5) yes
P3 Fe2 N1 119.95(5) yes
Fe1 Fe2 N2 90.45(5) yes
P1 Fe2 N2 117.64(5) yes
P2 Fe2 N2 36.90(5) yes
P3 Fe2 N2 109.11(5) yes
N1 Fe2 N2 119.23(7) yes
Fe1 Fe2 N3 90.95(5) yes
P1 Fe2 N3 112.44(5) yes
P2 Fe2 N3 120.00(5) yes
P3 Fe2 N3 37.16(5) yes
N1 Fe2 N3 122.56(7) yes
N2 Fe2 N3 118.15(7) yes
Fe2 P1 Fe1 57.797(14) yes
Fe2 P1 N1 46.29(6) yes
Fe1 P1 N1 103.66(6) yes
Fe2 P1 C1 120.79(7) yes
Fe1 P1 C1 119.18(7) yes
N1 P1 C1 105.23(9) yes
Fe2 P1 C7 134.47(6) yes
Fe1 P1 C7 114.72(7) yes
N1 P1 C7 111.59(9) yes
C1 P1 C7 102.25(9) yes
Fe2 P2 Fe1 57.442(14) yes
Fe2 P2 N2 45.81(5) yes
Fe1 P2 N2 102.06(6) yes
Fe2 P2 C16 137.79(7) yes
Fe1 P2 C16 120.41(7) yes
N2 P2 C16 107.83(9) yes
Fe2 P2 C22 116.14(7) yes
Fe1 P2 C22 116.21(6) yes
N2 P2 C22 107.35(9) yes
C16 P2 C22 102.28(9) yes
Fe2 P3 Fe1 57.920(15) yes
Fe2 P3 N3 46.10(6) yes
Fe1 P3 N3 103.69(6) yes
Fe2 P3 C31 135.33(7) yes
Fe1 P3 C31 119.47(7) yes
N3 P3 C31 109.26(9) yes
Fe2 P3 C37 121.29(7) yes
Fe1 P3 C37 114.99(7) yes
N3 P3 C37 108.54(9) yes
C31 P3 C37 100.64(10) yes
Fe1 P4 N4 112.52(6) yes
Fe1 P4 C46 116.55(7) yes
N4 P4 C46 104.16(9) yes
Fe1 P4 C52 115.49(7) yes
N4 P4 C52 105.66(9) yes
C46 P4 C52 101.02(9) yes
Fe2 N1 P1 96.65(8) yes
Fe2 N1 C13 135.45(14) yes
P1 N1 C13 125.97(13) yes
Fe2 N2 P2 97.29(8) yes
Fe2 N2 C28 135.42(14) yes
P2 N2 C28 125.33(14) yes
Fe2 N3 P3 96.74(8) yes
Fe2 N3 C43 134.61(13) yes
P3 N3 C43 127.83(14) yes
P4 N4 C58 129.51(15) yes
P4 N4 H1 115.8 no
C58 N4 H1 114.6 no
P1 C1 C2 116.36(15) yes
P1 C1 C6 125.32(17) yes
C2 C1 C6 118.28(18) yes
C1 C2 C3 120.8(2) yes
C1 C2 H21 119.4 no
C3 C2 H21 119.9 no
C2 C3 C4 120.3(2) yes
C2 C3 H31 119.5 no
C4 C3 H31 120.2 no
C3 C4 C5 119.8(2) yes
C3 C4 H41 120.3 no
C5 C4 H41 119.9 no
C4 C5 C6 120.3(2) yes
C4 C5 H51 120.3 no
C6 C5 H51 119.4 no
C5 C6 C1 120.5(2) yes
C5 C6 H61 120.7 no
C1 C6 H61 118.8 no
P1 C7 C8 124.39(16) yes
P1 C7 C12 117.68(16) yes
C8 C7 C12 117.8(2) yes
C7 C8 C9 121.1(2) yes
C7 C8 H81 118.8 no
C9 C8 H81 120.0 no
C8 C9 C10 119.9(2) yes
C8 C9 H91 119.6 no
C10 C9 H91 120.5 no
C9 C10 C11 120.1(2) yes
C9 C10 H101 120.1 no
C11 C10 H101 119.8 no
C10 C11 C12 119.7(2) yes
C10 C11 H111 120.7 no
C12 C11 H111 119.6 no
C7 C12 C11 121.4(2) yes
C7 C12 H121 118.8 no
C11 C12 H121 119.8 no
N1 C13 C14 111.00(17) yes
N1 C13 C15 109.94(18) yes
C14 C13 C15 110.7(2) yes
N1 C13 H131 109.6 no
C14 C13 H131 108.1 no
C15 C13 H131 107.4 no
C13 C14 H141 110.5 no
C13 C14 H142 111.6 no
H141 C14 H142 109.1 no
C13 C14 H143 108.8 no
H141 C14 H143 107.3 no
H142 C14 H143 109.5 no
C13 C15 H151 110.8 no
C13 C15 H152 111.1 no
H151 C15 H152 108.9 no
C13 C15 H153 109.1 no
H151 C15 H153 107.6 no
H152 C15 H153 109.2 no
P2 C16 C17 117.35(15) yes
P2 C16 C21 124.01(17) yes
C17 C16 C21 118.07(19) yes
C16 C17 C18 121.6(2) yes
C16 C17 H171 118.5 no
C18 C17 H171 119.9 no
C17 C18 C19 119.6(2) yes
C17 C18 H181 119.9 no
C19 C18 H181 120.5 no
C18 C19 C20 120.0(2) yes
C18 C19 H191 121.1 no
C20 C19 H191 119.0 no
C19 C20 C21 120.1(2) yes
C19 C20 H201 120.4 no
C21 C20 H201 119.5 no
C16 C21 C20 120.8(2) yes
C16 C21 H211 119.7 no
C20 C21 H211 119.5 no
P2 C22 C23 125.76(17) yes
P2 C22 C27 116.17(16) yes
C23 C22 C27 117.9(2) yes
C22 C23 C24 120.6(2) yes
C22 C23 H231 120.1 no
C24 C23 H231 119.3 no
C23 C24 C25 120.5(2) yes
C23 C24 H241 119.5 no
C25 C24 H241 120.0 no
C24 C25 C26 119.9(2) yes
C24 C25 H251 120.9 no
C26 C25 H251 119.2 no
C25 C26 C27 119.8(2) yes
C25 C26 H261 121.1 no
C27 C26 H261 119.1 no
C22 C27 C26 121.3(2) yes
C22 C27 H271 118.7 no
C26 C27 H271 120.0 no
N2 C28 C29 110.30(19) yes
N2 C28 C30 110.01(17) yes
C29 C28 C30 110.9(2) yes
N2 C28 H281 108.8 no
C29 C28 H281 107.7 no
C30 C28 H281 109.0 no
C28 C29 H291 110.1 no
C28 C29 H292 110.2 no
H291 C29 H292 107.4 no
C28 C29 H293 112.2 no
H291 C29 H293 108.9 no
H292 C29 H293 107.8 no
C28 C30 H301 110.7 no
C28 C30 H302 110.4 no
H301 C30 H302 107.3 no
C28 C30 H303 112.4 no
H301 C30 H303 107.5 no
H302 C30 H303 108.3 no
P3 C31 C32 119.18(17) yes
P3 C31 C36 122.51(18) yes
C32 C31 C36 118.0(2) yes
C31 C32 C33 121.3(2) yes
C31 C32 H321 118.8 no
C33 C32 H321 120.0 no
C32 C33 C34 120.0(3) yes
C32 C33 H331 119.7 no
C34 C33 H331 120.3 no
C33 C34 C35 120.0(2) yes
C33 C34 H341 121.4 no
C35 C34 H341 118.6 no
C34 C35 C36 120.4(3) yes
C34 C35 H351 121.1 no
C36 C35 H351 118.6 no
C31 C36 C35 120.4(3) yes
C31 C36 H361 118.1 no
C35 C36 H361 121.5 no
P3 C37 C38 123.09(17) yes
P3 C37 C42 118.22(18) yes
C38 C37 C42 118.5(2) yes
C37 C38 C39 120.9(2) yes
C37 C38 H381 117.9 no
C39 C38 H381 121.2 no
C38 C39 C40 119.9(3) yes
C38 C39 H391 120.5 no
C40 C39 H391 119.6 no
C39 C40 C41 120.5(2) yes
C39 C40 H401 118.8 no
C41 C40 H401 120.7 no
C40 C41 C42 119.9(2) yes
C40 C41 H411 122.1 no
C42 C41 H411 118.0 no
C41 C42 C37 120.1(2) yes
C41 C42 H421 121.6 no
C37 C42 H421 118.2 no
N3 C43 C44 110.68(17) yes
N3 C43 C45 109.02(17) yes
C44 C43 C45 110.22(18) yes
N3 C43 H431 109.6 no
C44 C43 H431 107.3 no
C45 C43 H431 110.0 no
C43 C44 H441 110.8 no
C43 C44 H442 111.6 no
H441 C44 H442 109.3 no
C43 C44 H443 109.3 no
H441 C44 H443 107.9 no
H442 C44 H443 107.8 no
C43 C45 H451 110.9 no
C43 C45 H452 110.1 no
H451 C45 H452 108.8 no
C43 C45 H453 109.7 no
H451 C45 H453 107.3 no
H452 C45 H453 109.9 no
P4 C46 C47 118.19(16) yes
P4 C46 C51 123.84(16) yes
C47 C46 C51 117.9(2) yes
C46 C47 C48 120.9(2) yes
C46 C47 H471 118.9 no
C48 C47 H471 120.2 no
C47 C48 C49 120.7(2) yes
C47 C48 H481 118.8 no
C49 C48 H481 120.5 no
C48 C49 C50 119.2(2) yes
C48 C49 H491 119.8 no
C50 C49 H491 121.0 no
C49 C50 C51 120.1(2) yes
C49 C50 H501 119.3 no
C51 C50 H501 120.7 no
C46 C51 C50 121.2(2) yes
C46 C51 H511 118.7 no
C50 C51 H511 120.1 no
P4 C52 C53 118.57(16) yes
P4 C52 C57 122.18(16) yes
C53 C52 C57 119.22(19) yes
C52 C53 C54 120.1(2) yes
C52 C53 H531 120.7 no
C54 C53 H531 119.1 no
C53 C54 C55 120.2(2) yes
C53 C54 H541 117.7 no
C55 C54 H541 122.1 no
C54 C55 C56 120.0(2) yes
C54 C55 H551 119.8 no
C56 C55 H551 120.2 no
C55 C56 C57 119.9(2) yes
C55 C56 H561 121.1 no
C57 C56 H561 118.9 no
C56 C57 C52 120.6(2) yes
C56 C57 H571 120.0 no
C52 C57 H571 119.4 no
N4 C58 C59 112.18(18) yes
N4 C58 C60 109.17(19) yes
C59 C58 C60 110.10(19) yes
N4 C58 H581 108.4 no
C59 C58 H581 108.3 no
C60 C58 H581 108.7 no
C58 C59 H591 109.0 no
C58 C59 H592 111.3 no
H591 C59 H592 111.3 no
C58 C59 H593 107.3 no
H591 C59 H593 108.4 no
H592 C59 H593 109.4 no
C58 C60 H601 110.0 no
C58 C60 H602 111.2 no
H601 C60 H602 111.4 no
C58 C60 H603 109.0 no
H601 C60 H603 108.1 no
H602 C60 H603 107.0 no

loop_
_geom_bond_atom_site_label_1
_geom_bond_atom_site_label_2
_geom_bond_distance
_geom_bond_publ_flag
Fe1 Fe2 2.4694(4) yes
Fe1 P1 2.3658(6) yes
Fe1 P2 2.3850(5) yes
Fe1 P3 2.3594(6) yes
Fe1 P4 2.3701(6) yes
Fe2 P1 2.7067(6) yes
Fe2 P2 2.7178(6) yes
Fe2 P3 2.7028(6) yes
Fe2 N1 1.9697(16) yes
Fe2 N2 1.9646(16) yes
Fe2 N3 1.9611(17) yes
P1 N1 1.6425(17) yes
P1 C1 1.8410(19) yes
P1 C7 1.841(2) yes
P2 N2 1.6452(18) yes
P2 C16 1.844(2) yes
P2 C22 1.843(2) yes
P3 N3 1.6439(17) yes
P3 C31 1.839(2) yes
P3 C37 1.838(2) yes
P4 N4 1.6738(18) yes
P4 C46 1.832(2) yes
P4 C52 1.8381(19) yes
N1 C13 1.471(3) yes
N2 C28 1.466(2) yes
N3 C43 1.466(3) yes
N4 C58 1.463(3) yes
N4 H1 0.841 no
C1 C2 1.396(3) yes
C1 C6 1.391(3) yes
C2 C3 1.388(3) yes
C2 H21 0.936 no
C3 C4 1.376(3) yes
C3 H31 0.936 no
C4 C5 1.376(3) yes
C4 H41 0.944 no
C5 C6 1.397(3) yes
C5 H51 0.937 no
C6 H61 0.946 no
C7 C8 1.396(3) yes
C7 C12 1.394(3) yes
C8 C9 1.386(3) yes
C8 H81 0.948 no
C9 C10 1.387(3) yes
C9 H91 0.931 no
C10 C11 1.380(3) yes
C10 H101 0.926 no
C11 C12 1.389(3) yes
C11 H111 0.934 no
C12 H121 0.932 no
C13 C14 1.523(3) yes
C13 C15 1.522(3) yes
C13 H131 0.989 no
C14 H141 0.962 no
C14 H142 0.978 no
C14 H143 0.970 no
C15 H151 0.949 no
C15 H152 0.968 no
C15 H153 0.964 no
C16 C17 1.383(3) yes
C16 C21 1.398(3) yes
C17 C18 1.395(3) yes
C17 H171 0.961 no
C18 C19 1.380(3) yes
C18 H181 0.932 no
C19 C20 1.386(3) yes
C19 H191 0.947 no
C20 C21 1.391(3) yes
C20 H201 0.921 no
C21 H211 0.934 no
C22 C23 1.394(3) yes
C22 C27 1.398(3) yes
C23 C24 1.396(3) yes
C23 H231 0.953 no
C24 C25 1.378(3) yes
C24 H241 0.952 no
C25 C26 1.383(3) yes
C25 H251 0.941 no
C26 C27 1.391(3) yes
C26 H261 0.944 no
C27 H271 0.923 no
C28 C29 1.524(3) yes
C28 C30 1.515(3) yes
C28 H281 0.970 no
C29 H291 0.960 no
C29 H292 0.964 no
C29 H293 0.966 no
C30 H301 0.968 no
C30 H302 0.971 no
C30 H303 0.965 no
C31 C32 1.391(3) yes
C31 C36 1.397(3) yes
C32 C33 1.389(3) yes
C32 H321 0.967 no
C33 C34 1.371(4) yes
C33 H331 0.931 no
C34 C35 1.379(4) yes
C34 H341 0.942 no
C35 C36 1.393(3) yes
C35 H351 0.927 no
C36 H361 0.932 no
C37 C38 1.397(3) yes
C37 C42 1.396(3) yes
C38 C39 1.387(3) yes
C38 H381 0.949 no
C39 C40 1.374(4) yes
C39 H391 0.958 no
C40 C41 1.379(4) yes
C40 H401 0.937 no
C41 C42 1.402(3) yes
C41 H411 0.952 no
C42 H421 0.941 no
C43 C44 1.526(3) yes
C43 C45 1.522(3) yes
C43 H431 0.988 no
C44 H441 0.969 no
C44 H442 0.957 no
C44 H443 0.964 no
C45 H451 0.978 no
C45 H452 0.952 no
C45 H453 0.949 no
C46 C47 1.393(3) yes
C46 C51 1.388(3) yes
C47 C48 1.380(3) yes
C47 H471 0.949 no
C48 C49 1.380(3) yes
C48 H481 0.942 no
C49 C50 1.383(3) yes
C49 H491 0.929 no
C50 C51 1.388(3) yes
C50 H501 0.930 no
C51 H511 0.929 no
C52 C53 1.387(3) yes
C52 C57 1.386(3) yes
C53 C54 1.393(3) yes
C53 H531 0.922 no
C54 C55 1.385(3) yes
C54 H541 0.948 no
C55 C56 1.375(3) yes
C55 H551 0.961 no
C56 C57 1.394(3) yes
C56 H561 0.944 no
C57 H571 0.939 no
C58 C59 1.523(3) yes
C58 C60 1.534(3) yes
C58 H581 1.010 no
C59 H591 0.972 no
C59 H592 0.964 no
C59 H593 0.980 no
C60 H601 0.972 no
C60 H602 0.986 no
C60 H603 0.963 no
